data_7223613
loop_
_publ_author_name
'Zhang, Ting'
'Huang, Hua-Qi'
'Cheng, Xiao-Yue'
'Guo, Dong'
'Mei, Hong-Xin'
'Huang, Rong-Bin'
'Zheng, Lan-Sun'

_publ_section_title
;
 The synthesis and chiral crystal structures of two enantiomers of a Ag
 helical coordination polymer based on argentophilicity
;
_journal_issue 5
_journal_name_full CrystEngComm
_journal_page_first 670
_journal_paper_doi 10.1039/C5CE01948F
_journal_volume 18
_journal_year 2016
_chemical_formula_sum 'C16 H15 Ag2 N3 O6'
_chemical_formula_weight 561.05
_chemical_name_systematic
; 
 ? 
;
_space_group_IT_number 179
_symmetry_space_group_name_Hall 'P 65 2 (0 0 1)'
_symmetry_space_group_name_H-M 'P 65 2 2'
_atom_sites_solution_hydrogens geom
_atom_sites_solution_primary direct
_atom_sites_solution_secondary difmap
_audit_creation_method SHELXL-97
_audit_update_record
;
2015-12-17 deposited with the CCDC.
2015-12-22 downloaded from the CCDC.
;
_cell_angle_alpha 90.00
_cell_angle_beta 90.00
_cell_angle_gamma 120.00
_cell_formula_units_Z 6
_cell_length_a 16.5272(5)
_cell_length_b 16.5272(5)
_cell_length_c 12.7024(5)
_cell_measurement_reflns_used 2215
_cell_measurement_temperature 293(2)
_cell_measurement_theta_max 63.9960
_cell_measurement_theta_min 4.6390
_cell_volume 3004.80(17)
_computing_structure_refinement 'SHELXL-97 (Sheldrick, 1997)'
_computing_structure_solution 'SHELXS-97 (Sheldrick, 1990)'
_diffrn_ambient_temperature 293(2)
_diffrn_measured_fraction_theta_full 0.997
_diffrn_measured_fraction_theta_max 0.998
_diffrn_measurement_device_type 'SuperNova, Dual, Cu at zero, Atlas'
_diffrn_measurement_method '\w scans'
_diffrn_radiation_monochromator graphite
_diffrn_radiation_source 'fine-focus sealed tube'
_diffrn_radiation_type CuK\a
_diffrn_radiation_wavelength 1.54184
_diffrn_reflns_av_R_equivalents 0.0372
_diffrn_reflns_av_sigmaI/netI 0.0330
_diffrn_reflns_limit_h_max 14
_diffrn_reflns_limit_h_min -19
_diffrn_reflns_limit_k_max 18
_diffrn_reflns_limit_k_min -10
_diffrn_reflns_limit_l_max 14
_diffrn_reflns_limit_l_min -14
_diffrn_reflns_number 5850
_diffrn_reflns_theta_full 64.30
_diffrn_reflns_theta_max 64.30
_diffrn_reflns_theta_min 4.65
_exptl_absorpt_coefficient_mu 16.013
_exptl_absorpt_correction_T_max 1.00000
_exptl_absorpt_correction_T_min 0.23016
_exptl_absorpt_correction_type multi-scan
_exptl_crystal_colour 'clear light colourless'
_exptl_crystal_density_diffrn 1.860
_exptl_crystal_density_method 'not measured'
_exptl_crystal_description prism
_exptl_crystal_F_000 1644
_exptl_crystal_size_max 0.15
_exptl_crystal_size_mid 0.08
_exptl_crystal_size_min 0.08
_refine_diff_density_max 0.739
_refine_diff_density_min -0.848
_refine_diff_density_rms 0.118
_refine_ls_abs_structure_details 'Flack H D (1983), Acta Cryst. A39, 876-881'
_refine_ls_abs_structure_Flack 0.00(3)
_refine_ls_extinction_method none
_refine_ls_goodness_of_fit_ref 1.112
_refine_ls_hydrogen_treatment constr
_refine_ls_matrix_type full
_refine_ls_number_parameters 128
_refine_ls_number_reflns 1682
_refine_ls_number_restraints 0
_refine_ls_restrained_S_all 1.112
_refine_ls_R_factor_all 0.0557
_refine_ls_R_factor_gt 0.0467
_refine_ls_shift/su_max 0.001
_refine_ls_shift/su_mean 0.000
_refine_ls_structure_factor_coef Fsqd
_refine_ls_weighting_details 'calc w=1/[\s^2^(Fo^2^)+(0.0910P)^2^+4.6564P] where P=(Fo^2^+2Fc^2^)/3'
_refine_ls_weighting_scheme calc
_refine_ls_wR_factor_gt 0.1433
_refine_ls_wR_factor_ref 0.1525
_reflns_number_gt 1458
_reflns_number_total 1682
_reflns_threshold_expression >2sigma(I)
_cod_data_source_file c5ce01948f2.cif
_cod_data_source_block P65
_cod_depositor_comments 'Adding full bibliography for 7223612--7223613.cif.'
_cod_original_cell_volume 3004.79(17)
_cod_database_code 7223613

loop_
_symmetry_equiv_pos_as_xyz
'x, y, z'
'x-y, x, z+5/6'
'-y, x-y, z+2/3'
'-x, -y, z+1/2'
'-x+y, -x, z+1/3'
'y, -x+y, z+1/6'
'x-y, -y, -z'
'-x, -x+y, -z+1/3'
'y, x, -z+2/3'
'-y, -x, -z+1/6'
'-x+y, y, -z+1/2'
'x, x-y, -z+5/6'

loop_
_atom_site_label
_atom_site_type_symbol
_atom_site_fract_x
_atom_site_fract_y
_atom_site_fract_z
_atom_site_U_iso_or_equiv
_atom_site_adp_type
_atom_site_occupancy
_atom_site_symmetry_multiplicity
_atom_site_calc_flag
_atom_site_refinement_flags
Ag1 Ag 0.65138(3) 0.34862(3) 0.5833 0.0788(5) Uani 1 2 d S
Ag2 Ag 0.39580(3) 0.60420(3) 0.5833 0.0589(4) Uani 1 2 d S
N1 N 0.5721(3) 0.4279(3) 0.5833 0.046(2) Uani 1 2 d S
N2 N 0.4768(3) 0.5232(3) 0.5833 0.041(2) Uani 1 2 d S
N3 N 0.8168(9) 1.0000 0.5000 0.112(7) Uani 1 2 d S
O1 O 0.4011(5) 0.8123(4) 0.4709(6) 0.0583(16) Uani 1 1 d .
O2 O 0.4847(5) 0.7586(4) 0.5519(7) 0.070(2) Uani 1 1 d .
O3 O 0.8172(8) 0.9307(8) 0.5347(15) 0.157(6) Uani 1 1 d .
C1 C 0.5637(7) 1.0000 0.5000 0.035(2) Uani 1 2 d S
H1 H 0.5074 1.0000 0.5000 0.042 Uiso 1 2 calc SR
C2 C 0.5624(6) 0.9160(6) 0.5073(7) 0.0397(18) Uani 1 1 d .
C3 C 0.6445(7) 0.9162(7) 0.5100(9) 0.058(2) Uani 1 1 d .
H3 H 0.6453 0.8607 0.5185 0.069 Uiso 1 1 calc R
C4 C 0.7268(9) 1.0000 0.5000 0.063(4) Uani 1 2 d S
C5 C 0.4730(7) 0.8215(6) 0.5107(7) 0.047(2) Uani 1 1 d .
C6 C 0.3334(8) 0.3875(8) 0.5256(12) 0.072(3) Uani 1 1 d .
H6A H 0.3051 0.4201 0.5572 0.108 Uiso 1 1 calc R
H6B H 0.3013 0.3236 0.5487 0.108 Uiso 1 1 calc R
H6C H 0.3292 0.3895 0.4504 0.108 Uiso 1 1 calc R
C7 C 0.4358(9) 0.2838(8) 0.5297(11) 0.077(3) Uani 1 1 d .
H7A H 0.4823 0.2691 0.5065 0.116 Uiso 1 1 calc R
H7B H 0.3914 0.2704 0.4742 0.116 Uiso 1 1 calc R
H7C H 0.4043 0.2468 0.5904 0.116 Uiso 1 1 calc R
C8 C 0.4814(7) 0.3843(7) 0.5573(7) 0.047(2) Uani 1 1 d .
C9 C 0.4324(6) 0.4324(6) 0.5572(7) 0.044(2) Uani 1 1 d .

loop_
_atom_site_aniso_label
_atom_site_aniso_U_11
_atom_site_aniso_U_22
_atom_site_aniso_U_33
_atom_site_aniso_U_23
_atom_site_aniso_U_13
_atom_site_aniso_U_12
Ag1 0.0757(7) 0.0757(7) 0.1172(9) 0.0200(7) 0.0200(7) 0.0619(7)
Ag2 0.0351(4) 0.0351(4) 0.1057(8) 0.0116(5) 0.0116(5) 0.0170(4)
N1 0.049(5) 0.049(5) 0.055(6) -0.010(5) -0.010(5) 0.037(5)
N2 0.039(4) 0.039(4) 0.063(6) 0.012(4) 0.012(4) 0.033(4)
N3 0.045(6) 0.071(11) 0.23(2) -0.004(13) -0.002(7) 0.035(5)
O1 0.035(4) 0.036(3) 0.094(4) -0.001(3) 0.002(3) 0.010(3)
O2 0.068(4) 0.018(3) 0.116(6) 0.011(3) -0.007(4) 0.016(3)
O3 0.092(7) 0.100(9) 0.32(2) 0.010(10) -0.020(10) 0.077(7)
C1 0.031(4) 0.029(6) 0.045(6) 0.000(5) 0.000(2) 0.015(3)
C2 0.039(5) 0.030(4) 0.044(4) -0.001(3) -0.004(4) 0.013(4)
C3 0.050(6) 0.037(5) 0.090(7) 0.008(5) -0.001(5) 0.025(5)
C4 0.039(6) 0.030(7) 0.116(12) 0.010(7) 0.005(4) 0.015(3)
C5 0.043(5) 0.022(4) 0.062(5) -0.008(4) -0.002(4) 0.006(4)
C6 0.059(7) 0.045(6) 0.116(9) -0.009(6) -0.007(6) 0.029(5)
C7 0.073(8) 0.046(6) 0.115(9) -0.020(6) -0.013(7) 0.032(6)
C8 0.053(6) 0.045(5) 0.051(5) 0.002(4) 0.003(4) 0.031(5)
C9 0.043(5) 0.037(5) 0.060(5) -0.003(4) 0.000(4) 0.026(4)

loop_
_atom_type_symbol
_atom_type_description
_atom_type_scat_dispersion_real
_atom_type_scat_dispersion_imag
_atom_type_scat_source
C C 0.0181 0.0091 'International Tables Vol C Tables 4.2.6.8 and 6.1.1.4'
H H 0.0000 0.0000 'International Tables Vol C Tables 4.2.6.8 and 6.1.1.4'
Ag Ag 0.1306 4.2820 'International Tables Vol C Tables 4.2.6.8 and 6.1.1.4'
N N 0.0311 0.0180 'International Tables Vol C Tables 4.2.6.8 and 6.1.1.4'
O O 0.0492 0.0322 'International Tables Vol C Tables 4.2.6.8 and 6.1.1.4'

loop_
_geom_angle_atom_site_label_1
_geom_angle_atom_site_label_2
_geom_angle_atom_site_label_3
_geom_angle
_geom_angle_site_symmetry_1
_geom_angle_site_symmetry_3
N1 Ag1 O1 125.55(18) . 7_666
N1 Ag1 O1 125.55(18) . 6
O1 Ag1 O1 108.9(4) 7_666 6
N1 Ag1 Ag2 116.915(16) . 2_654
O1 Ag1 Ag2 86.18(17) 7_666 2_654
O1 Ag1 Ag2 62.63(17) 6 2_654
N1 Ag1 Ag2 116.915(16) . 6
O1 Ag1 Ag2 62.63(17) 7_666 6
O1 Ag1 Ag2 86.18(17) 6 6
Ag2 Ag1 Ag2 126.17(3) 2_654 6
O2 Ag2 O2 130.9(4) . 10_666
O2 Ag2 N2 114.56(19) . .
O2 Ag2 N2 114.56(19) 10_666 .
O2 Ag2 Ag1 72.8(2) . 2_554
O2 Ag2 Ag1 74.3(2) 10_666 2_554
N2 Ag2 Ag1 133.019(14) . 2_554
O2 Ag2 Ag1 74.3(2) . 6_565
O2 Ag2 Ag1 72.8(2) 10_666 6_565
N2 Ag2 Ag1 133.019(14) . 6_565
Ag1 Ag2 Ag1 93.96(3) 2_554 6_565
C8 N1 C8 119.5(10) . 10_666
C8 N1 Ag1 120.3(5) . .
C8 N1 Ag1 120.3(5) 10_666 .
C9 N2 C9 120.6(10) . 10_666
C9 N2 Ag2 119.7(5) . .
C9 N2 Ag2 119.7(5) 10_666 .
O3 N3 O3 123.7(17) 7_676 .
O3 N3 C4 118.1(9) 7_676 .
O3 N3 C4 118.1(9) . .
C5 O1 Ag1 109.3(6) . 2_554
C5 O2 Ag2 136.4(6) . .
C2 C1 C2 121.8(11) 7_676 .
C2 C1 H1 119.1 7_676 .
C2 C1 H1 119.1 . .
C3 C2 C1 119.1(8) . .
C3 C2 C5 117.3(8) . .
C1 C2 C5 123.6(9) . .
C2 C3 C4 119.0(10) . .
C2 C3 H3 120.5 . .
C4 C3 H3 120.5 . .
C3 C4 C3 122.0(14) . 7_676
C3 C4 N3 119.0(7) . .
C3 C4 N3 119.0(7) 7_676 .
O1 C5 O2 127.3(8) . .
O1 C5 C2 119.8(8) . .
O2 C5 C2 112.8(8) . .
C9 C6 H6A 109.5 . .
C9 C6 H6B 109.5 . .
H6A C6 H6B 109.5 . .
C9 C6 H6C 109.5 . .
H6A C6 H6C 109.5 . .
H6B C6 H6C 109.5 . .
C8 C7 H7A 109.5 . .
C8 C7 H7B 109.5 . .
H7A C7 H7B 109.5 . .
C8 C7 H7C 109.5 . .
H7A C7 H7C 109.5 . .
H7B C7 H7C 109.5 . .
N1 C8 C9 120.6(9) . .
N1 C8 C7 117.7(9) . .
C9 C8 C7 121.7(10) . .
N2 C9 C8 119.4(9) . .
N2 C9 C6 118.6(8) . .
C8 C9 C6 122.0(9) . .

loop_
_geom_bond_atom_site_label_1
_geom_bond_atom_site_label_2
_geom_bond_distance
_geom_bond_site_symmetry_2
Ag1 N1 2.269(9) .
Ag1 O1 2.422(6) 7_666
Ag1 O1 2.422(6) 6
Ag1 Ag2 2.9416(7) 2_654
Ag1 Ag2 2.9416(7) 6
Ag2 O2 2.254(6) .
Ag2 O2 2.254(6) 10_666
Ag2 N2 2.319(8) .
Ag2 Ag1 2.9416(7) 2_554
Ag2 Ag1 2.9416(7) 6_565
N1 C8 1.340(11) .
N1 C8 1.340(11) 10_666
N2 C9 1.341(10) .
N2 C9 1.341(10) 10_666
N3 O3 1.231(12) 7_676
N3 O3 1.231(12) .
N3 C4 1.49(2) .
O1 C5 1.229(12) .
O1 Ag1 2.422(6) 2_554
O2 C5 1.262(12) .
C1 C2 1.381(10) 7_676
C1 C2 1.381(10) .
C1 H1 0.9300 .
C2 C3 1.356(14) .
C2 C5 1.522(11) .
C3 C4 1.379(13) .
C3 H3 0.9300 .
C4 C3 1.379(12) 7_676
C6 C9 1.476(15) .
C6 H6A 0.9600 .
C6 H6B 0.9600 .
C6 H6C 0.9600 .
C7 C8 1.484(14) .
C7 H7A 0.9600 .
C7 H7B 0.9600 .
C7 H7C 0.9600 .
C8 C9 1.389(12) .

loop_
_geom_torsion_atom_site_label_1
_geom_torsion_atom_site_label_2
_geom_torsion_atom_site_label_3
_geom_torsion_atom_site_label_4
_geom_torsion
_geom_torsion_site_symmetry_1
_geom_torsion_site_symmetry_4
O1 Ag1 N1 C8 3.9(5) 7_666 .
O1 Ag1 N1 C8 -176.1(5) 6 .
Ag2 Ag1 N1 C8 109.6(4) 2_654 .
Ag2 Ag1 N1 C8 -70.4(4) 6 .
O1 Ag1 N1 C8 -176.1(5) 7_666 10_666
O1 Ag1 N1 C8 3.9(5) 6 10_666
Ag2 Ag1 N1 C8 -70.4(4) 2_654 10_666
Ag2 Ag1 N1 C8 109.6(4) 6 10_666
O2 Ag2 N2 C9 -152.2(5) . .
O2 Ag2 N2 C9 27.8(5) 10_666 .
Ag1 Ag2 N2 C9 -63.3(4) 2_554 .
Ag1 Ag2 N2 C9 116.7(4) 6_565 .
O2 Ag2 N2 C9 27.8(5) . 10_666
O2 Ag2 N2 C9 -152.2(5) 10_666 10_666
Ag1 Ag2 N2 C9 116.7(4) 2_554 10_666
Ag1 Ag2 N2 C9 -63.3(4) 6_565 10_666
O2 Ag2 O2 C5 -29.7(9) 10_666 .
N2 Ag2 O2 C5 150.3(9) . .
Ag1 Ag2 O2 C5 20.2(10) 2_554 .
Ag1 Ag2 O2 C5 -79.1(10) 6_565 .
C2 C1 C2 C3 1.7(7) 7_676 .
C2 C1 C2 C5 -177.2(9) 7_676 .
C1 C2 C3 C4 -3.3(13) . .
C5 C2 C3 C4 175.7(8) . .
C2 C3 C4 C3 1.7(7) . 7_676
C2 C3 C4 N3 -178.3(7) . .
O3 N3 C4 C3 162.1(11) 7_676 .
O3 N3 C4 C3 -17.9(11) . .
O3 N3 C4 C3 -17.9(11) 7_676 7_676
O3 N3 C4 C3 162.1(11) . 7_676
Ag1 O1 C5 O2 -23.2(13) 2_554 .
Ag1 O1 C5 C2 152.9(6) 2_554 .
Ag2 O2 C5 O1 -1.4(17) . .
Ag2 O2 C5 C2 -177.8(7) . .
C3 C2 C5 O1 -153.1(9) . .
C1 C2 C5 O1 25.8(13) . .
C3 C2 C5 O2 23.5(12) . .
C1 C2 C5 O2 -157.5(8) . .
C8 N1 C8 C9 0.0(6) 10_666 .
Ag1 N1 C8 C9 180.0(6) . .
C8 N1 C8 C7 -179.7(10) 10_666 .
Ag1 N1 C8 C7 0.3(10) . .
C9 N2 C9 C8 0.0(6) 10_666 .
Ag2 N2 C9 C8 180.0(6) . .
C9 N2 C9 C6 -178.0(10) 10_666 .
Ag2 N2 C9 C6 2.0(10) . .
N1 C8 C9 N2 0.0(12) . .
C7 C8 C9 N2 179.6(9) . .
N1 C8 C9 C6 177.9(9) . .
C7 C8 C9 C6 -2.4(16) . .
